data_4349522
loop_
_publ_author_name
'Audran, G\'erard'
'Bagryanskaya, Elena'
'Bagryanskaya, Irina'
'Br\'emond, Paul'
'Edeleva, Mariya'
'Marque, Sylvain R. A.'
'Parkhomenko, Dmitriy'
'Tretyakov, Evgeny'
'Zhivetyeva, Svetlana'

_publ_section_title
;
 C--ON bond homolysis of alkoxyamines triggered by paramagnetic copper(ii)
 salts
;
_journal_issue 11
_journal_name_full 'Inorganic Chemistry Frontiers'
_journal_page_first 1464
_journal_paper_doi 10.1039/C6QI00277C
_journal_volume 3
_journal_year 2016
_chemical_formula_moiety 'C70 H80 Cu3 F36 N4 O20 P2'
_chemical_formula_sum 'C70 H80 Cu3 F36 N4 O20 P2'
_chemical_formula_weight 2233.94
_chemical_name_systematic
; 
 [RR-diethyl-(2,2-dimethyl-1-(tert-butyl-(1-(pyridine-2-yl)ethoxy)amino)
 propyl)phosphonate-N,O][SS-diethyl-(2,2-dimethyl-1-(tert-butyl-
 (1-(pyridine-2-yl)ethoxy)amino)propyl)phosphonate-N,O]tris[bis(1,1,1,5,5,5-
 hexafluoropentane-2,4-dionato)copper]
;
_space_group_IT_number 2
_space_group_name_Hall '-P 1'
_space_group_name_H-M_alt 'P -1'
_symmetry_cell_setting triclinic
_symmetry_space_group_name_H-M 'P -1'
_atom_sites_solution_hydrogens geom
_atom_sites_solution_primary direct
_atom_sites_solution_secondary difmap
_audit_creation_method SHELXL-97
_audit_update_record
;
2016-06-06 deposited with the CCDC.
2016-09-10 downloaded from the CCDC.
;
_cell_angle_alpha 63.746(2)
_cell_angle_beta 77.272(3)
_cell_angle_gamma 87.428(3)
_cell_formula_units_Z 1
_cell_length_a 9.3890(6)
_cell_length_b 17.4016(11)
_cell_length_c 19.6691(12)
_cell_measurement_reflns_used 9997
_cell_measurement_temperature 296(2)
_cell_measurement_theta_max 20.98
_cell_measurement_theta_min 2.37
_cell_volume 2806.2(3)
_computing_cell_refinement 'Bruker SAINT'
_computing_data_collection 'Bruker APEX2'
_computing_data_reduction 'Bruker SAINT'
_computing_molecular_graphics 'Bruker SHELXTL'
_computing_publication_material 'Bruker SHELXTL'
_computing_structure_refinement 'SHELXL-97 (Sheldrick, 2008)'
_computing_structure_solution 'SHELXS-97 (Sheldrick, 2008)'
_diffrn_ambient_temperature 296(2)
_diffrn_measured_fraction_theta_full 0.998
_diffrn_measured_fraction_theta_max 0.998
_diffrn_measurement_device_type 'Bruker APEX-II CCD'
_diffrn_measurement_method '\f and \w scans'
_diffrn_radiation_monochromator graphite
_diffrn_radiation_source 'sealed tube'
_diffrn_radiation_type MoK\a
_diffrn_radiation_wavelength 0.71073
_diffrn_reflns_av_R_equivalents 0.0487
_diffrn_reflns_av_sigmaI/netI 0.1062
_diffrn_reflns_limit_h_max 11
_diffrn_reflns_limit_h_min -11
_diffrn_reflns_limit_k_max 21
_diffrn_reflns_limit_k_min -21
_diffrn_reflns_limit_l_max 23
_diffrn_reflns_limit_l_min -23
_diffrn_reflns_number 74565
_diffrn_reflns_theta_full 25.71
_diffrn_reflns_theta_max 25.71
_diffrn_reflns_theta_min 1.18
_diffrn_standards_number 0
_exptl_absorpt_coefficient_mu 0.705
_exptl_absorpt_correction_T_max 0.8620
_exptl_absorpt_correction_T_min 0.8008
_exptl_absorpt_correction_type multi-scan
_exptl_absorpt_process_details SADABS
_exptl_crystal_colour green
_exptl_crystal_density_diffrn 1.322
_exptl_crystal_density_method 'not measured'
_exptl_crystal_description needle
_exptl_crystal_F_000 1129
_exptl_crystal_size_max 0.60
_exptl_crystal_size_mid 0.08
_exptl_crystal_size_min 0.03
_platon_squeeze_details
;
;
_refine_diff_density_max 0.616
_refine_diff_density_min -0.409
_refine_diff_density_rms 0.084
_refine_ls_extinction_coef 0.0055(3)
_refine_ls_extinction_expression Fc^*^=kFc[1+0.001xFc^2^\l^3^/sin(2\q)]^-1/4^
_refine_ls_extinction_method SHELXL
_refine_ls_goodness_of_fit_ref 1.075
_refine_ls_hydrogen_treatment constr
_refine_ls_matrix_type full
_refine_ls_number_parameters 742
_refine_ls_number_reflns 10675
_refine_ls_number_restraints 28
_refine_ls_restrained_S_all 1.085
_refine_ls_R_factor_all 0.0950
_refine_ls_R_factor_gt 0.0545
_refine_ls_shift/su_max 0.074
_refine_ls_shift/su_mean 0.014
_refine_ls_structure_factor_coef Fsqd
_refine_ls_weighting_details 'calc w=1/[\s^2^(Fo^2^)+(0.0299P)^2^+0.0000P] where P=(Fo^2^+2Fc^2^)/3'
_refine_ls_weighting_scheme calc
_refine_ls_wR_factor_gt 0.1253
_refine_ls_wR_factor_ref 0.1301
_reflns_number_gt 5033
_reflns_number_total 10675
_reflns_threshold_expression >2sigma(I)
_cod_data_source_file c6qi00277c2.cif
_cod_data_source_block RRSS_8
_cod_depositor_comments
;
The following automatic conversions were performed:

data item '_symmetry_cell_setting' value 'Triclinic' was changed to
'triclinic' in accordance with the
/home/saulius/struct/COD-crude-data/automatic-downloads/DataCite-retrospective/RSC/depositions/lib/dictionaries/cif_core.dic
dictionary named 'cif_core.dic' version 2.4.2 last updated on
2011-04-26.

Automatic conversion script
Id: cif_fix_values 6909 2019-04-08 15:41:33Z antanas 
;
_cod_original_sg_symbol_H-M 'P-1   '
_cod_database_code 4349522

loop_
_symmetry_equiv_pos_as_xyz
'x, y, z'
'-x, -y, -z'

loop_
_atom_site_label
_atom_site_type_symbol
_atom_site_fract_x
_atom_site_fract_y
_atom_site_fract_z
_atom_site_U_iso_or_equiv
_atom_site_adp_type
_atom_site_occupancy
_atom_site_symmetry_multiplicity
_atom_site_calc_flag
_atom_site_refinement_flags
_atom_site_disorder_assembly
_atom_site_disorder_group
Cu1 Cu 1.0000 0.5000 0.5000 0.0518(2) Uani 1 2 d S . .
Cu2 Cu 0.69672(6) 0.72984(3) 0.81525(3) 0.0736(2) Uani 1 1 d . . .
P1 P 0.84032(11) 0.70184(7) 0.47556(6) 0.0550(3) Uani 1 1 d . . .
N1 N 0.5210(4) 0.68587(19) 0.79723(18) 0.0625(9) Uani 1 1 d . . .
N2 N 0.7475(3) 0.78742(18) 0.57059(16) 0.0509(8) Uani 1 1 d . . .
O1 O 0.6272(4) 0.7006(2) 0.93694(18) 0.0934(10) Uani 1 1 d . . .
O2 O 0.7881(3) 0.62186(18) 0.84361(16) 0.0796(8) Uani 1 1 d . . .
O3 O 0.8904(3) 0.7865(2) 0.78771(17) 0.0888(9) Uani 1 1 d . . .
O4 O 0.6072(3) 0.8391(2) 0.78647(17) 0.0857(9) Uani 1 1 d . . .
O5 O 0.6649(2) 0.70559(14) 0.60988(13) 0.0518(6) Uani 1 1 d . A .
O6 O 0.9293(19) 0.7361(7) 0.3849(8) 0.049(4) Uani 0.43(4) 1 d PD A 1
C13 C 0.858(3) 0.779(2) 0.3203(12) 0.19(2) Uani 0.43(4) 1 d PD A 1
H13A H 0.7811 0.8133 0.3326 0.231 Uiso 0.43(4) 1 calc PR A 1
H13B H 0.8153 0.7376 0.3091 0.231 Uiso 0.43(4) 1 calc PR A 1
O6' O 0.915(2) 0.7544(17) 0.3922(10) 0.134(7) Uani 0.57(4) 1 d PD A 2
C13' C 0.877(2) 0.8091(13) 0.3276(7) 0.094(6) Uani 0.57(4) 1 d PD A 2
H13' H 0.8536 0.8612 0.3330 0.112 Uiso 0.57(4) 1 calc PR A 2
H13" H 0.7868 0.7852 0.3265 0.112 Uiso 0.57(4) 1 calc PR A 2
O7 O 0.6779(3) 0.69876(17) 0.47133(14) 0.0612(7) Uani 1 1 d . A .
O8 O 0.8847(3) 0.51515(16) 0.42394(16) 0.0584(7) Uani 1 1 d . . .
O9 O 1.1644(2) 0.57315(16) 0.41910(16) 0.0578(7) Uani 1 1 d . . .
O10 O 0.8984(3) 0.61912(16) 0.51665(15) 0.0662(7) Uani 1 1 d . A .
F4 F 0.7039(8) 0.6128(6) 1.1067(4) 0.147(3) Uiso 0.563(8) 1 d PD B 1
F5 F 0.5037(7) 0.5443(5) 1.1124(4) 0.137(3) Uiso 0.563(8) 1 d PD B 1
F6 F 0.5365(9) 0.6898(5) 1.0759(4) 0.137(3) Uiso 0.563(8) 1 d PD B 1
F4' F 0.6586(14) 0.6908(8) 1.0779(6) 0.197(5) Uiso 0.437(8) 1 d PD B 2
F5' F 0.6287(10) 0.5602(6) 1.1262(4) 0.123(3) Uiso 0.437(8) 1 d PD B 2
F6' F 0.4594(9) 0.6493(6) 1.0799(4) 0.115(3) Uiso 0.437(8) 1 d PD B 2
F13 F 1.3234(4) 0.6855(3) 0.2232(2) 0.191(2) Uani 1 1 d . . .
F14 F 1.4240(3) 0.6142(3) 0.3118(2) 0.1698(16) Uani 1 1 d . . .
F15 F 1.3273(4) 0.7240(2) 0.3091(2) 0.1593(15) Uani 1 1 d . . .
C3 C 0.9316(4) 0.5541(3) 0.3523(3) 0.0588(11) Uani 1 1 d . C .
C4 C 1.0655(5) 0.5976(3) 0.3108(2) 0.0655(11) Uani 1 1 d . . .
H3 H 1.0859 0.6227 0.2567 0.079 Uiso 1 1 calc R . .
C5 C 1.3114(6) 0.6589(4) 0.2968(3) 0.0947(15) Uani 1 1 d . . .
C6 C 0.8672(4) 0.7834(2) 0.5089(2) 0.0542(10) Uani 1 1 d . A .
H6A H 0.8690 0.8387 0.4634 0.065 Uiso 1 1 calc R . .
C7 C 0.9698(11) 0.8338(6) 0.2544(4) 0.258(6) Uani 1 1 d D . .
H7A H 0.9260 0.8675 0.2114 0.387 Uiso 1 1 calc R A 1
H7B H 1.0407 0.7990 0.2401 0.387 Uiso 1 1 calc R A 1
H7C H 1.0171 0.8712 0.2679 0.387 Uiso 1 1 calc R A 1
C8 C 1.1703(4) 0.6045(3) 0.3482(3) 0.0592(11) Uani 1 1 d . . .
C10 C 0.8211(7) 0.5526(6) 0.3051(4) 0.0861(15) Uani 1 1 d . . .
F16 F 0.8774(15) 0.596(2) 0.2291(8) 0.152(9) Uani 0.55(3) 1 d P C 1
F17 F 0.718(2) 0.598(2) 0.3136(16) 0.158(10) Uani 0.55(3) 1 d P C 1
F18 F 0.794(4) 0.4793(9) 0.316(2) 0.196(15) Uani 0.55(3) 1 d P C 1
F16' F 0.6939(16) 0.514(3) 0.3480(8) 0.127(9) Uani 0.45(3) 1 d P C 2
F17' F 0.801(5) 0.6237(12) 0.254(3) 0.209(18) Uani 0.45(3) 1 d P C 2
F18' F 0.863(2) 0.508(3) 0.267(2) 0.145(11) Uani 0.45(3) 1 d P C 2
C11 C 1.0821(10) 0.8916(6) 0.7434(7) 0.134(3) Uani 1 1 d D . .
F7 F 1.1108(11) 0.9714(6) 0.7243(14) 0.214(8) Uani 0.709(19) 1 d PD D 1
F8 F 1.1295(14) 0.8556(9) 0.8093(7) 0.185(6) Uani 0.709(19) 1 d PD D 1
F9 F 1.1596(8) 0.8598(8) 0.7009(6) 0.154(4) Uani 0.709(19) 1 d PD D 1
F7' F 1.084(4) 0.926(3) 0.7929(17) 0.211(15) Uani 0.291(19) 1 d PD D 2
F8' F 1.105(3) 0.961(2) 0.6785(11) 0.21(2) Uani 0.291(19) 1 d PD D 2
F9' F 1.151(5) 0.8301(19) 0.788(4) 0.40(5) Uani 0.291(19) 1 d PD D 2
C12 C 0.4610(6) 0.6270(5) 0.4835(5) 0.192(4) Uani 1 1 d . A .
H12A H 0.4079 0.5721 0.5095 0.288 Uiso 1 1 calc R . .
H12B H 0.4812 0.6459 0.4283 0.288 Uiso 1 1 calc R . .
H12C H 0.4034 0.6678 0.4962 0.288 Uiso 1 1 calc R . .
C14 C 1.0377(5) 0.7021(3) 0.6012(3) 0.0947(16) Uani 1 1 d . A .
H14A H 1.0223 0.6516 0.5949 0.142 Uiso 1 1 calc R . .
H14B H 0.9668 0.7007 0.6451 0.142 Uiso 1 1 calc R . .
H14C H 1.1343 0.7038 0.6094 0.142 Uiso 1 1 calc R . .
C15 C 0.5873(5) 0.6203(4) 0.5064(3) 0.1110(17) Uani 1 1 d . . .
H15A H 0.6428 0.5776 0.4946 0.133 Uiso 1 1 calc R A .
H15B H 0.5652 0.5995 0.5624 0.133 Uiso 1 1 calc R . .
C19 C 0.6689(4) 0.6604(2) 0.6905(2) 0.0579(10) Uani 1 1 d . . .
H13 H 0.7455 0.6871 0.7011 0.069 Uiso 1 1 calc R A .
C20 C 0.7037(5) 0.5694(3) 0.7064(2) 0.0900(15) Uani 1 1 d . A .
H14 H 0.6278 0.5431 0.6966 0.135 Uiso 1 1 calc R . .
H16 H 0.7102 0.5375 0.7597 0.135 Uiso 1 1 calc R . .
H15 H 0.7954 0.5696 0.6730 0.135 Uiso 1 1 calc R . .
C21 C 0.5237(5) 0.6612(2) 0.7407(2) 0.0605(10) Uani 1 1 d . A .
C24 C 0.6713(7) 0.9094(3) 0.7654(3) 0.0876(15) Uani 1 1 d . D .
C25 C 0.5699(11) 0.9859(6) 0.7474(7) 0.130(2) Uani 1 1 d D . .
F10 F 0.436(3) 0.970(2) 0.791(2) 0.243(16) Uani 0.46(3) 1 d PD E 1
F11 F 0.583(3) 1.034(2) 0.782(2) 0.214(12) Uani 0.46(3) 1 d PD E 1
F12 F 0.592(3) 1.0309(13) 0.6705(7) 0.159(9) Uani 0.46(3) 1 d PD E 1
F10' F 0.6382(15) 1.0559(6) 0.7300(14) 0.167(9) Uani 0.54(3) 1 d PD E 2
F11' F 0.470(2) 0.9821(11) 0.7129(15) 0.163(9) Uani 0.54(3) 1 d PD E 2
F12' F 0.472(3) 0.9615(17) 0.8124(15) 0.246(17) Uani 0.54(3) 1 d PD E 2
C29 C 0.8177(7) 0.9276(3) 0.7536(3) 0.1098(18) Uani 1 1 d . . .
H21 H 0.8505 0.9838 0.7378 0.132 Uiso 1 1 calc R D .
C30 C 0.9170(6) 0.8658(4) 0.7642(3) 0.0948(15) Uani 1 1 d . D .
C36 C 0.7876(4) 0.5645(3) 0.9118(3) 0.0695(12) Uani 1 1 d . F .
C37 C 0.7284(5) 0.5650(3) 0.9801(3) 0.0880(15) Uani 1 1 d . . .
H35 H 0.7372 0.5169 1.0253 0.106 Uiso 1 1 calc R . .
C38 C 0.6540(5) 0.6331(4) 0.9876(3) 0.0811(14) Uani 1 1 d . B .
C39 C 0.5815(9) 0.6201(5) 1.0786(4) 0.151(3) Uani 1 1 d D . .
C43 C 0.8688(8) 0.4860(4) 0.9135(4) 0.0893(15) Uani 1 1 d D . .
F1 F 0.838(3) 0.4165(8) 0.9777(6) 0.137(7) Uani 0.58(3) 1 d PD F 1
F2 F 0.856(3) 0.4644(12) 0.8595(9) 0.112(5) Uani 0.58(3) 1 d PD F 1
F3 F 1.0126(9) 0.5013(8) 0.9002(16) 0.135(7) Uani 0.58(3) 1 d PD F 1
F1' F 0.772(2) 0.4287(15) 0.928(4) 0.200(15) Uani 0.42(3) 1 d PD F 2
F2' F 0.929(5) 0.452(2) 0.9735(19) 0.179(14) Uani 0.42(3) 1 d PD F 2
F3' F 0.958(4) 0.5028(12) 0.8511(14) 0.168(14) Uani 0.42(3) 1 d PD F 2
C47 C 0.3889(6) 0.6876(3) 0.8418(2) 0.0808(13) Uani 1 1 d . . .
H41 H 0.3856 0.7052 0.8804 0.097 Uiso 1 1 calc R . .
C48 C 0.2618(6) 0.6645(3) 0.8318(3) 0.0916(15) Uani 1 1 d . . .
H42 H 0.1735 0.6658 0.8638 0.110 Uiso 1 1 calc R . .
C49 C 0.2628(6) 0.6394(3) 0.7755(3) 0.0961(15) Uani 1 1 d . A .
H44 H 0.1761 0.6242 0.7678 0.115 Uiso 1 1 calc R . .
C50 C 0.3952(6) 0.6371(3) 0.7304(3) 0.0824(13) Uani 1 1 d . . .
H43 H 0.3985 0.6189 0.6922 0.099 Uiso 1 1 calc R A .
C51 C 0.6422(4) 0.8580(2) 0.5435(2) 0.0596(11) Uani 1 1 d . A .
C52 C 0.5652(5) 0.8557(3) 0.4848(3) 0.1087(18) Uani 1 1 d . . .
H52A H 0.6363 0.8603 0.4396 0.163 Uiso 1 1 calc R A .
H52B H 0.5026 0.9028 0.4701 0.163 Uiso 1 1 calc R . .
H52C H 0.5075 0.8026 0.5072 0.163 Uiso 1 1 calc R . .
C54 C 0.7304(5) 0.9437(3) 0.5092(3) 0.122(2) Uani 1 1 d . . .
H48 H 0.8052 0.9488 0.4652 0.183 Uiso 1 1 calc R A .
H49 H 0.7748 0.9461 0.5479 0.183 Uiso 1 1 calc R . .
H50 H 0.6666 0.9899 0.4932 0.183 Uiso 1 1 calc R . .
C100 C 1.1405(5) 0.7841(3) 0.4592(3) 0.1138(18) Uani 1 1 d . A .
H10A H 1.1318 0.8339 0.4126 0.171 Uiso 1 1 calc R . .
H10B H 1.1286 0.7334 0.4528 0.171 Uiso 1 1 calc R . .
H10C H 1.2352 0.7866 0.4693 0.171 Uiso 1 1 calc R . .
C101 C 1.0459(5) 0.8611(3) 0.5390(4) 0.127(2) Uani 1 1 d . A .
H10D H 1.0357 0.9116 0.4933 0.190 Uiso 1 1 calc R . .
H10E H 1.1426 0.8624 0.5473 0.190 Uiso 1 1 calc R . .
H10F H 0.9751 0.8592 0.5832 0.190 Uiso 1 1 calc R . .
C103 C 1.0213(4) 0.7817(3) 0.5281(3) 0.0747(12) Uani 1 1 d . . .
C102 C 0.5301(5) 0.8508(3) 0.6135(2) 0.114(2) Uani 1 1 d . . .
H10G H 0.5782 0.8522 0.6513 0.172 Uiso 1 1 calc R A .
H10H H 0.4726 0.7976 0.6357 0.172 Uiso 1 1 calc R . .
H10I H 0.4676 0.8979 0.5985 0.172 Uiso 1 1 calc R . .

loop_
_atom_site_aniso_label
_atom_site_aniso_U_11
_atom_site_aniso_U_22
_atom_site_aniso_U_33
_atom_site_aniso_U_23
_atom_site_aniso_U_13
_atom_site_aniso_U_12
Cu1 0.0447(4) 0.0530(4) 0.0625(4) -0.0276(4) -0.0169(3) 0.0018(3)
Cu2 0.0983(4) 0.0551(4) 0.0655(4) -0.0227(3) -0.0234(3) 0.0039(3)
P1 0.0514(6) 0.0605(7) 0.0589(7) -0.0324(6) -0.0101(5) 0.0022(5)
N1 0.084(2) 0.049(2) 0.0467(19) -0.0170(17) -0.0091(19) -0.0008(18)
N2 0.0600(19) 0.0342(18) 0.0586(19) -0.0187(16) -0.0185(16) 0.0081(15)
O1 0.131(3) 0.084(2) 0.069(2) -0.0335(19) -0.033(2) 0.025(2)
O2 0.110(2) 0.063(2) 0.0594(18) -0.0194(16) -0.0231(17) 0.0129(17)
O3 0.096(2) 0.069(2) 0.100(2) -0.0312(19) -0.0336(18) 0.0029(19)
O4 0.103(2) 0.054(2) 0.100(2) -0.0304(19) -0.0319(19) 0.0031(18)
O5 0.0659(16) 0.0393(15) 0.0482(15) -0.0172(13) -0.0138(12) 0.0034(13)
O6 0.079(7) 0.036(7) 0.027(6) -0.014(5) -0.005(5) 0.012(4)
C13 0.22(3) 0.14(2) 0.16(3) -0.09(2) 0.12(3) -0.06(2)
O6' 0.099(8) 0.232(18) 0.098(10) -0.111(13) 0.021(6) -0.039(9)
C13' 0.143(11) 0.077(9) 0.045(8) -0.015(6) -0.022(8) 0.023(8)
O7 0.0606(16) 0.0631(18) 0.0680(17) -0.0318(15) -0.0242(14) 0.0047(14)
O8 0.0511(15) 0.0654(18) 0.0686(18) -0.0347(16) -0.0223(14) 0.0067(13)
O9 0.0494(15) 0.0595(18) 0.0665(18) -0.0288(15) -0.0146(14) 0.0002(13)
O10 0.0628(16) 0.0564(17) 0.0976(19) -0.0478(16) -0.0263(15) 0.0185(14)
F13 0.148(3) 0.288(6) 0.083(2) -0.048(3) 0.026(2) -0.097(3)
F14 0.0548(18) 0.167(3) 0.240(4) -0.067(3) 0.010(2) -0.004(2)
F15 0.145(3) 0.119(3) 0.190(4) -0.080(3) 0.048(2) -0.071(2)
C3 0.058(3) 0.061(3) 0.073(3) -0.040(3) -0.027(3) 0.020(2)
C4 0.065(3) 0.077(3) 0.060(3) -0.035(2) -0.017(2) 0.016(3)
C5 0.071(4) 0.105(5) 0.090(4) -0.036(4) 0.004(3) -0.013(3)
C6 0.052(2) 0.044(2) 0.064(2) -0.021(2) -0.016(2) 0.0060(18)
C7 0.414(17) 0.188(9) 0.111(6) -0.039(6) -0.008(8) 0.054(10)
C8 0.052(3) 0.053(3) 0.073(3) -0.032(2) -0.008(2) 0.008(2)
C10 0.084(5) 0.109(6) 0.080(5) -0.048(5) -0.036(4) 0.015(4)
F16 0.117(7) 0.27(3) 0.092(7) -0.081(11) -0.067(6) 0.053(9)
F17 0.085(10) 0.25(3) 0.223(16) -0.16(2) -0.100(11) 0.095(14)
F18 0.33(3) 0.117(9) 0.21(2) -0.066(13) -0.19(2) -0.022(15)
F16' 0.072(7) 0.24(2) 0.099(8) -0.091(11) -0.033(6) -0.032(9)
F17' 0.21(3) 0.112(13) 0.28(3) 0.007(19) -0.20(3) 0.001(18)
F18' 0.152(10) 0.22(3) 0.149(18) -0.15(2) -0.079(11) 0.067(14)
C11 0.124(7) 0.107(8) 0.173(10) -0.052(9) -0.050(8) -0.023(6)
F7 0.140(6) 0.089(7) 0.37(2) -0.064(11) -0.061(12) -0.027(5)
F8 0.162(7) 0.170(15) 0.262(13) -0.106(10) -0.097(8) -0.006(9)
F9 0.093(5) 0.187(9) 0.190(7) -0.100(7) -0.005(4) -0.004(4)
F7' 0.22(3) 0.19(3) 0.19(2) -0.03(2) -0.080(18) -0.10(2)
F8' 0.149(17) 0.26(4) 0.111(13) -0.005(16) 0.010(11) -0.10(2)
F9' 0.22(3) 0.126(19) 0.93(13) -0.21(4) -0.36(5) 0.090(19)
C12 0.108(5) 0.181(8) 0.291(10) -0.080(7) -0.102(6) -0.023(5)
C14 0.076(3) 0.107(4) 0.129(4) -0.062(4) -0.061(3) 0.027(3)
C15 0.085(4) 0.102(5) 0.152(5) -0.056(4) -0.035(4) -0.011(3)
C19 0.073(3) 0.049(2) 0.046(2) -0.016(2) -0.014(2) 0.011(2)
C20 0.142(4) 0.052(3) 0.060(3) -0.014(2) -0.017(3) 0.028(3)
C21 0.081(3) 0.044(2) 0.049(2) -0.013(2) -0.013(2) 0.001(2)
C24 0.117(5) 0.063(4) 0.087(3) -0.034(3) -0.033(3) 0.020(4)
C25 0.130(7) 0.101(7) 0.180(10) -0.076(7) -0.050(8) 0.031(6)
F10 0.156(15) 0.132(14) 0.32(3) 0.002(16) -0.067(19) 0.050(13)
F11 0.181(19) 0.23(2) 0.36(3) -0.24(3) -0.078(18) 0.057(16)
F12 0.213(18) 0.098(11) 0.128(9) -0.007(8) -0.070(9) 0.062(12)
F10' 0.159(9) 0.045(5) 0.26(2) -0.061(7) 0.008(10) 0.005(5)
F11' 0.182(16) 0.099(10) 0.25(2) -0.081(13) -0.128(18) 0.063(11)
F12' 0.20(2) 0.174(17) 0.31(2) -0.105(17) 0.01(2) 0.102(14)
C29 0.112(5) 0.061(4) 0.153(5) -0.041(3) -0.036(4) -0.001(4)
C30 0.105(4) 0.077(4) 0.101(4) -0.037(3) -0.024(3) -0.008(4)
C36 0.061(3) 0.066(3) 0.072(3) -0.022(3) -0.017(2) -0.001(2)
C37 0.100(4) 0.088(4) 0.057(3) -0.017(3) -0.014(3) 0.020(3)
C38 0.087(3) 0.103(4) 0.055(3) -0.036(3) -0.017(3) 0.004(3)
C39 0.190(8) 0.098(6) 0.166(7) -0.047(5) -0.081(6) 0.067(6)
C43 0.094(5) 0.083(5) 0.081(5) -0.023(4) -0.031(4) 0.021(4)
F1 0.192(16) 0.081(6) 0.080(8) -0.001(4) -0.003(6) 0.042(8)
F2 0.144(11) 0.101(8) 0.118(10) -0.058(8) -0.068(8) 0.057(7)
F3 0.070(5) 0.139(8) 0.197(18) -0.069(11) -0.048(7) 0.030(5)
F1' 0.162(14) 0.084(11) 0.37(4) -0.106(19) -0.09(2) 0.002(10)
F2' 0.20(2) 0.20(2) 0.18(3) -0.09(2) -0.13(2) 0.12(2)
F3' 0.16(2) 0.122(12) 0.158(17) -0.040(10) 0.037(16) 0.042(15)
C47 0.097(4) 0.075(3) 0.058(3) -0.028(2) 0.008(3) -0.009(3)
C48 0.071(3) 0.095(4) 0.083(4) -0.028(3) 0.010(3) -0.011(3)
C49 0.085(4) 0.111(4) 0.082(3) -0.037(3) -0.007(3) -0.026(3)
C50 0.092(4) 0.086(4) 0.070(3) -0.037(3) -0.011(3) -0.020(3)
C51 0.072(3) 0.043(3) 0.063(2) -0.021(2) -0.021(2) 0.025(2)
C52 0.127(4) 0.107(4) 0.131(4) -0.070(4) -0.082(4) 0.080(3)
C54 0.111(4) 0.044(3) 0.182(5) -0.030(3) -0.027(4) 0.024(3)
C100 0.055(3) 0.130(5) 0.154(5) -0.063(4) -0.015(3) -0.006(3)
C101 0.096(4) 0.107(4) 0.230(7) -0.108(5) -0.067(4) 0.001(3)
C103 0.054(3) 0.068(3) 0.115(4) -0.050(3) -0.023(3) 0.000(2)
C102 0.148(5) 0.096(4) 0.080(3) -0.034(3) -0.014(3) 0.080(4)

loop_
_atom_type_symbol
_atom_type_description
_atom_type_scat_dispersion_real
_atom_type_scat_dispersion_imag
_atom_type_scat_source
C C 0.0033 0.0016 'International Tables Vol C Tables 4.2.6.8 and 6.1.1.4'
H H 0.0000 0.0000 'International Tables Vol C Tables 4.2.6.8 and 6.1.1.4'
N N 0.0061 0.0033 'International Tables Vol C Tables 4.2.6.8 and 6.1.1.4'
O O 0.0106 0.0060 'International Tables Vol C Tables 4.2.6.8 and 6.1.1.4'
F F 0.0171 0.0103 'International Tables Vol C Tables 4.2.6.8 and 6.1.1.4'
P P 0.1023 0.0942 'International Tables Vol C Tables 4.2.6.8 and 6.1.1.4'
Cu Cu 0.3201 1.2651 'International Tables Vol C Tables 4.2.6.8 and 6.1.1.4'

loop_
_geom_angle_atom_site_label_1
_geom_angle_atom_site_label_2
_geom_angle_atom_site_label_3
_geom_angle
_geom_angle_site_symmetry_1
_geom_angle_site_symmetry_3
O8 Cu1 O8 180.000(1) . 2_766
O8 Cu1 O9 92.34(11) . .
O8 Cu1 O9 87.66(11) 2_766 .
O8 Cu1 O9 87.66(11) . 2_766
O8 Cu1 O9 92.34(11) 2_766 2_766
O9 Cu1 O9 180.00(15) . 2_766
O8 Cu1 O10 88.52(9) . 2_766
O8 Cu1 O10 91.48(9) 2_766 2_766
O9 Cu1 O10 88.82(9) . 2_766
O9 Cu1 O10 91.18(9) 2_766 2_766
O8 Cu1 O10 91.48(9) . .
O8 Cu1 O10 88.52(9) 2_766 .
O9 Cu1 O10 91.18(9) . .
O9 Cu1 O10 88.82(9) 2_766 .
O10 Cu1 O10 180.000(1) 2_766 .
O2 Cu2 O4 179.28(14) . .
O2 Cu2 O3 88.43(13) . .
O4 Cu2 O3 90.85(13) . .
O2 Cu2 N1 93.40(13) . .
O4 Cu2 N1 87.28(13) . .
O3 Cu2 N1 156.76(13) . .
O2 Cu2 O1 89.67(12) . .
O4 Cu2 O1 90.43(12) . .
O3 Cu2 O1 101.62(13) . .
N1 Cu2 O1 101.57(13) . .
O6' P1 O10 116.7(11) . .
O6' P1 O7 102.7(8) . .
O10 P1 O7 115.53(15) . .
O6' P1 O6 14.1(12) . .
O10 P1 O6 104.6(4) . .
O7 P1 O6 103.6(6) . .
O6' P1 C6 96.1(11) . .
O10 P1 C6 115.09(15) . .
O7 P1 C6 108.39(14) . .
O6 P1 C6 108.7(5) . .
C21 N1 C47 118.1(4) . .
C21 N1 Cu2 124.9(3) . .
C47 N1 Cu2 116.7(3) . .
O5 N2 C6 107.3(2) . .
O5 N2 C51 108.4(3) . .
C6 N2 C51 116.2(3) . .
C38 O1 Cu2 121.3(3) . .
C36 O2 Cu2 127.1(3) . .
C30 O3 Cu2 125.7(3) . .
C24 O4 Cu2 125.8(3) . .
C19 O5 N2 113.0(3) . .
C13 O6 P1 122.2(13) . .
O6 C13 C7 106.6(17) . .
O6 C13 H13A 110.4 . .
C7 C13 H13A 110.4 . .
O6 C13 H13B 110.4 . .
C7 C13 H13B 110.4 . .
H13A C13 H13B 108.6 . .
C13' O6' P1 136.7(18) . .
O6' C13' C7 122.0(15) . .
O6' C13' H13' 106.8 . .
C7 C13' H13' 106.8 . .
O6' C13' H13" 106.8 . .
C7 C13' H13" 106.9 . .
H13' C13' H13" 106.7 . .
C15 O7 P1 123.3(3) . .
C3 O8 Cu1 124.0(3) . .
C8 O9 Cu1 124.5(3) . .
P1 O10 Cu1 142.33(16) . .
O8 C3 C4 129.2(4) . .
O8 C3 C10 113.7(4) . .
C4 C3 C10 117.1(5) . .
C3 C4 C8 121.3(4) . .
C3 C4 H3 119.4 . .
C8 C4 H3 119.4 . .
F15 C5 F13 108.3(5) . .
F15 C5 F14 106.6(5) . .
F13 C5 F14 104.6(5) . .
F15 C5 C8 111.9(4) . .
F13 C5 C8 114.6(5) . .
F14 C5 C8 110.2(5) . .
N2 C6 C103 112.0(3) . .
N2 C6 P1 116.5(2) . .
C103 C6 P1 112.7(2) . .
N2 C6 H6A 104.8 . .
C103 C6 H6A 104.8 . .
P1 C6 H6A 104.8 . .
C13' C7 C13 25.9(15) . .
C13' C7 H7A 114.8 . .
C13 C7 H7A 109.5 . .
C13' C7 H7B 125.6 . .
C13 C7 H7B 109.5 . .
H7A C7 H7B 109.5 . .
C13' C7 H7C 84.2 . .
C13 C7 H7C 109.5 . .
H7A C7 H7C 109.5 . .
H7B C7 H7C 109.5 . .
O9 C8 C4 128.4(4) . .
O9 C8 C5 114.4(4) . .
C4 C8 C5 117.1(4) . .
F18 C10 F17' 132.0(13) . .
F18 C10 F17 119.5(14) . .
F17' C10 F17 55.6(17) . .
F18 C10 F18' 45.0(11) . .
F17' C10 F18' 103.3(17) . .
F17 C10 F18' 138.9(11) . .
F18 C10 F16' 60.8(12) . .
F17' C10 F16' 108.9(15) . .
F17 C10 F16' 62.1(8) . .
F18' C10 F16' 101.6(13) . .
F18 C10 F16 105.7(14) . .
F17' C10 F16 46(2) . .
F17 C10 F16 100.7(12) . .
F18' C10 F16 63.0(11) . .
F16' C10 F16 135.2(8) . .
F18 C10 C3 111.0(8) . .
F17' C10 C3 115.3(10) . .
F17 C10 C3 108.7(8) . .
F18' C10 C3 112.4(9) . .
F16' C10 C3 113.9(6) . .
F16 C10 C3 110.7(9) . .
F7 C11 F9 117.0(14) . .
F7 C11 F9' 123(2) . .
F9 C11 F9' 73(3) . .
F7 C11 F8' 45.9(14) . .
F9 C11 F8' 82.5(19) . .
F9' C11 F8' 141(3) . .
F7 C11 F8 99.3(14) . .
F9 C11 F8 103.7(12) . .
F9' C11 F8 32(3) . .
F8' C11 F8 139.6(17) . .
F7 C11 F7' 53.8(12) . .
F9 C11 F7' 145.1(18) . .
F9' C11 F7' 85(3) . .
F8' C11 F7' 99(2) . .
F8 C11 F7' 53.3(18) . .
F7 C11 C30 114.2(9) . .
F9 C11 C30 113.2(8) . .
F9' C11 C30 110(2) . .
F8' C11 C30 106.4(15) . .
F8 C11 C30 107.3(10) . .
F7' C11 C30 99.8(15) . .
C15 C12 H12A 109.5 . .
C15 C12 H12B 109.5 . .
H12A C12 H12B 109.5 . .
C15 C12 H12C 109.5 . .
H12A C12 H12C 109.5 . .
H12B C12 H12C 109.5 . .
C103 C14 H14A 109.5 . .
C103 C14 H14B 109.5 . .
H14A C14 H14B 109.5 . .
C103 C14 H14C 109.5 . .
H14A C14 H14C 109.5 . .
H14B C14 H14C 109.5 . .
C12 C15 O7 115.0(5) . .
C12 C15 H15A 108.5 . .
O7 C15 H15A 108.5 . .
C12 C15 H15B 108.5 . .
O7 C15 H15B 108.5 . .
H15A C15 H15B 107.5 . .
O5 C19 C21 110.4(3) . .
O5 C19 C20 107.2(3) . .
C21 C19 C20 110.0(3) . .
O5 C19 H13 109.7 . .
C21 C19 H13 109.7 . .
C20 C19 H13 109.7 . .
C19 C20 H14 109.5 . .
C19 C20 H16 109.5 . .
H14 C20 H16 109.5 . .
C19 C20 H15 109.5 . .
H14 C20 H15 109.5 . .
H16 C20 H15 109.5 . .
N1 C21 C50 120.1(4) . .
N1 C21 C19 118.5(4) . .
C50 C21 C19 121.4(4) . .
O4 C24 C29 128.4(5) . .
O4 C24 C25 114.2(6) . .
C29 C24 C25 117.4(6) . .
F10' C25 F11' 122.5(13) . .
F10' C25 F11 42.7(14) . .
F11' C25 F11 130.3(11) . .
F10' C25 F12' 111.3(19) . .
F11' C25 F12' 90(2) . .
F11 C25 F12' 69.4(18) . .
F10' C25 F10 118(2) . .
F11' C25 F10 66(2) . .
F11 C25 F10 83(3) . .
F12' C25 F10 25(3) . .
F10' C25 F12 73.6(12) . .
F11' C25 F12 61.1(10) . .
F11 C25 F12 112.3(17) . .
F12' C25 F12 143.9(17) . .
F10 C25 F12 120(2) . .
F10' C25 C24 112.2(9) . .
F11' C25 C24 114.0(8) . .
F11 C25 C24 114.3(11) . .
F12' C25 C24 102.8(12) . .
F10 C25 C24 117.0(15) . .
F12 C25 C24 108.1(8) . .
C25 F10 F11 48.2(16) . .
C25 F11 F10 48.7(16) . .
C30 C29 C24 122.1(5) . .
C30 C29 H21 119.0 . .
C24 C29 H21 119.0 . .
O3 C30 C29 127.0(5) . .
O3 C30 C11 113.4(6) . .
C29 C30 C11 119.6(6) . .
O2 C36 C37 128.9(4) . .
O2 C36 C43 113.5(4) . .
C37 C36 C43 117.6(5) . .
C36 C37 C38 124.1(4) . .
C36 C37 H35 118.0 . .
C38 C37 H35 118.0 . .
O1 C38 C37 128.9(4) . .
O1 C38 C39 113.9(4) . .
C37 C38 C39 117.1(5) . .
F5' C39 F6' 131.8(9) . .
F5' C39 F6 133.1(8) . .
F6' C39 F6 47.5(5) . .
F5' C39 F4 48.2(5) . .
F6' C39 F4 143.4(8) . .
F6 C39 F4 102.5(8) . .
F5' C39 F5 62.6(6) . .
F6' C39 F5 83.1(8) . .
F6 C39 F5 126.8(9) . .
F4 C39 F5 110.8(7) . .
F5' C39 F4' 100.6(9) . .
F6' C39 F4' 97.6(8) . .
F6 C39 F4' 50.1(6) . .
F4 C39 F4' 55.5(6) . .
F5 C39 F4' 154.9(8) . .
F5' C39 C38 111.8(6) . .
F6' C39 C38 108.3(6) . .
F6 C39 C38 109.2(6) . .
F4 C39 C38 101.2(6) . .
F5 C39 C38 103.6(6) . .
F4' C39 C38 100.0(7) . .
F3' C43 F1' 111.2(16) . .
F3' C43 F1 131.6(8) . .
F1' C43 F1 56.6(14) . .
F3' C43 F2 53.0(15) . .
F1' C43 F2 59.6(18) . .
F1 C43 F2 105.5(9) . .
F3' C43 F2' 112.4(14) . .
F1' C43 F2' 104.0(14) . .
F1 C43 F2' 47.8(11) . .
F2 C43 F2' 134.6(11) . .
F3' C43 F3 54.2(15) . .
F1' C43 F3 142.9(9) . .
F1 C43 F3 104.8(10) . .
F2 C43 F3 103.5(9) . .
F2' C43 F3 62.7(14) . .
F3' C43 C36 111.8(8) . .
F1' C43 C36 106.6(9) . .
F1 C43 C36 116.5(7) . .
F2 C43 C36 114.9(5) . .
F2' C43 C36 110.3(11) . .
F3 C43 C36 110.4(7) . .
C48 C47 N1 122.2(4) . .
C48 C47 H41 118.9 . .
N1 C47 H41 118.9 . .
C49 C48 C47 120.4(5) . .
C49 C48 H42 119.8 . .
C47 C48 H42 119.8 . .
C48 C49 C50 118.0(5) . .
C48 C49 H44 121.0 . .
C50 C49 H44 121.0 . .
C49 C50 C21 121.2(4) . .
C49 C50 H43 119.4 . .
C21 C50 H43 119.4 . .
C102 C51 C52 108.9(4) . .
C102 C51 N2 108.0(3) . .
C52 C51 N2 114.8(3) . .
C102 C51 C54 108.1(4) . .
C52 C51 C54 109.9(4) . .
N2 C51 C54 107.1(3) . .
C51 C52 H52A 109.5 . .
C51 C52 H52B 109.5 . .
H52A C52 H52B 109.5 . .
C51 C52 H52C 109.5 . .
H52A C52 H52C 109.5 . .
H52B C52 H52C 109.5 . .
C51 C54 H48 109.5 . .
C51 C54 H49 109.5 . .
H48 C54 H49 109.5 . .
C51 C54 H50 109.5 . .
H48 C54 H50 109.5 . .
H49 C54 H50 109.5 . .
C103 C100 H10A 109.5 . .
C103 C100 H10B 109.5 . .
H10A C100 H10B 109.5 . .
C103 C100 H10C 109.5 . .
H10A C100 H10C 109.5 . .
H10B C100 H10C 109.5 . .
C103 C101 H10D 109.5 . .
C103 C101 H10E 109.5 . .
H10D C101 H10E 109.5 . .
C103 C101 H10F 109.5 . .
H10D C101 H10F 109.5 . .
H10E C101 H10F 109.5 . .
C101 C103 C14 108.8(4) . .
C101 C103 C100 108.4(4) . .
C14 C103 C100 108.3(4) . .
C101 C103 C6 109.0(3) . .
C14 C103 C6 113.1(3) . .
C100 C103 C6 109.1(4) . .
C51 C102 H10G 109.5 . .
C51 C102 H10H 109.5 . .
H10G C102 H10H 109.5 . .
C51 C102 H10I 109.5 . .
H10G C102 H10I 109.5 . .
H10H C102 H10I 109.5 . .

loop_
_geom_bond_atom_site_label_1
_geom_bond_atom_site_label_2
_geom_bond_distance
_geom_bond_site_symmetry_2
Cu1 O8 1.954(2) .
Cu1 O8 1.954(2) 2_766
Cu1 O9 1.959(3) .
Cu1 O9 1.959(3) 2_766
Cu1 O10 2.366(2) 2_766
Cu1 O10 2.366(2) .
Cu2 O2 1.928(3) .
Cu2 O4 1.939(3) .
Cu2 O3 1.956(3) .
Cu2 N1 2.011(3) .
Cu2 O1 2.163(3) .
P1 O6' 1.498(18) .
P1 O10 1.455(2) .
P1 O7 1.550(3) .
P1 O6 1.637(15) .
P1 C6 1.853(4) .
N1 C21 1.353(5) .
N1 C47 1.359(5) .
N2 O5 1.445(3) .
N2 C6 1.486(4) .
N2 C51 1.521(4) .
O1 C38 1.219(5) .
O2 C36 1.268(5) .
O3 C30 1.262(6) .
O4 C24 1.239(6) .
O5 C19 1.433(4) .
O6 C13 1.454(19) .
C13 C7 1.443(17) .
C13 H13A 0.9700 .
C13 H13B 0.9700 .
O6' C13' 1.323(14) .
C13' C7 1.396(13) .
C13' H13' 0.9700 .
C13' H13" 0.9700 .
O7 C15 1.441(5) .
O8 C3 1.243(4) .
O9 C8 1.242(4) .
F4 C39 1.359(9) .
F5 C39 1.347(9) .
F6 C39 1.249(8) .
F4' C39 1.448(12) .
F5' C39 1.199(8) .
F6' C39 1.233(8) .
F13 C5 1.289(6) .
F14 C5 1.293(6) .
F15 C5 1.278(6) .
C3 C4 1.380(5) .
C3 C10 1.546(6) .
C4 C8 1.390(5) .
C4 H3 0.9300 .
C5 C8 1.533(6) .
C6 C103 1.569(5) .
C6 H6A 0.9800 .
C7 H7A 0.9600 .
C7 H7B 0.9600 .
C7 H7C 0.9600 .
C10 F18 1.223(13) .
C10 F17' 1.244(16) .
C10 F17 1.256(13) .
C10 F18' 1.296(17) .
C10 F16' 1.310(13) .
C10 F16 1.330(17) .
C11 F7 1.291(11) .
C11 F9 1.281(10) .
C11 F9' 1.297(19) .
C11 F8' 1.292(18) .
C11 F8 1.336(13) .
C11 F7' 1.353(18) .
C11 C30 1.547(9) .
C12 C15 1.342(6) .
C12 H12A 0.9600 .
C12 H12B 0.9600 .
C12 H12C 0.9600 .
C14 C103 1.524(6) .
C14 H14A 0.9600 .
C14 H14B 0.9600 .
C14 H14C 0.9600 .
C15 H15A 0.9700 .
C15 H15B 0.9700 .
C19 C21 1.501(5) .
C19 C20 1.507(5) .
C19 H13 0.9800 .
C20 H14 0.9600 .
C20 H16 0.9600 .
C20 H15 0.9600 .
C21 C50 1.379(5) .
C24 C29 1.370(7) .
C24 C25 1.556(8) .
C25 F10' 1.273(13) .
C25 F11' 1.292(11) .
C25 F11 1.307(14) .
C25 F12' 1.305(16) .
C25 F10 1.317(18) .
C25 F12 1.331(13) .
F10 F11 1.74(5) .
C29 C30 1.366(6) .
C29 H21 0.9300 .
C36 C37 1.339(5) .
C36 C43 1.526(6) .
C37 C38 1.397(6) .
C37 H35 0.9300 .
C38 C39 1.684(8) .
C43 F3' 1.245(12) .
C43 F1' 1.273(13) .
C43 F1 1.288(10) .
C43 F2 1.303(10) .
C43 F2' 1.309(13) .
C43 F3 1.333(10) .
C47 C48 1.357(6) .
C47 H41 0.9300 .
C48 C49 1.357(6) .
C48 H42 0.9300 .
C49 C50 1.369(6) .
C49 H44 0.9300 .
C50 H43 0.9300 .
C51 C102 1.496(5) .
C51 C52 1.507(5) .
C51 C54 1.529(6) .
C52 H52A 0.9600 .
C52 H52B 0.9600 .
C52 H52C 0.9600 .
C54 H48 0.9600 .
C54 H49 0.9600 .
C54 H50 0.9600 .
C100 C103 1.541(6) .
C100 H10A 0.9600 .
C100 H10B 0.9600 .
C100 H10C 0.9600 .
C101 C103 1.523(6) .
C101 H10D 0.9600 .
C101 H10E 0.9600 .
C101 H10F 0.9600 .
C102 H10G 0.9600 .
C102 H10H 0.9600 .
C102 H10I 0.9600 .

loop_
_geom_torsion_atom_site_label_1
_geom_torsion_atom_site_label_2
_geom_torsion_atom_site_label_3
_geom_torsion_atom_site_label_4
_geom_torsion
_geom_torsion_site_symmetry_1
O2 Cu2 N1 C21 -65.3(3) .
O4 Cu2 N1 C21 114.4(3) .
O3 Cu2 N1 C21 28.6(5) .
O1 Cu2 N1 C21 -155.7(3) .
O2 Cu2 N1 C47 119.9(3) .
O4 Cu2 N1 C47 -60.4(3) .
O3 Cu2 N1 C47 -146.2(3) .
O1 Cu2 N1 C47 29.5(3) .
O2 Cu2 O1 C38 -1.4(4) .
O4 Cu2 O1 C38 179.3(4) .
O3 Cu2 O1 C38 -89.7(4) .
N1 Cu2 O1 C38 92.0(4) .
O4 Cu2 O2 C36 100(10) .
O3 Cu2 O2 C36 104.0(4) .
N1 Cu2 O2 C36 -99.2(4) .
O1 Cu2 O2 C36 2.4(4) .
O2 Cu2 O3 C30 -177.6(4) .
O4 Cu2 O3 C30 2.4(4) .
N1 Cu2 O3 C30 87.5(5) .
O1 Cu2 O3 C30 -88.3(4) .
O2 Cu2 O4 C24 0(10) .
O3 Cu2 O4 C24 -4.2(4) .
N1 Cu2 O4 C24 -161.0(4) .
O1 Cu2 O4 C24 97.5(4) .
C6 N2 O5 C19 117.4(3) .
C51 N2 O5 C19 -116.3(3) .
O6' P1 O6 C13 -70(5) .
O10 P1 O6 C13 140(2) .
O7 P1 O6 C13 18(2) .
C6 P1 O6 C13 -97(2) .
P1 O6 C13 C7 153.6(17) .
O10 P1 O6' C13' 147(2) .
O7 P1 O6' C13' 19(3) .
O6 P1 O6' C13' 115(6) .
C6 P1 O6' C13' -91(2) .
P1 O6' C13' C7 -166(3) .
O6' P1 O7 C15 129.2(12) .
O10 P1 O7 C15 1.1(4) .
O6 P1 O7 C15 114.8(5) .
C6 P1 O7 C15 -129.8(3) .
O8 Cu1 O8 C3 156(100) 2_766
O9 Cu1 O8 C3 5.5(3) .
O9 Cu1 O8 C3 -174.5(3) 2_766
O10 Cu1 O8 C3 -83.3(3) 2_766
O10 Cu1 O8 C3 96.7(3) .
O8 Cu1 O9 C8 -4.8(3) .
O8 Cu1 O9 C8 175.2(3) 2_766
O9 Cu1 O9 C8 -178(100) 2_766
O10 Cu1 O9 C8 83.7(3) 2_766
O10 Cu1 O9 C8 -96.3(3) .
O6' P1 O10 Cu1 -38.0(10) .
O7 P1 O10 Cu1 82.9(3) .
O6 P1 O10 Cu1 -30.3(7) .
C6 P1 O10 Cu1 -149.6(2) .
O8 Cu1 O10 P1 -31.2(3) .
O8 Cu1 O10 P1 148.8(3) 2_766
O9 Cu1 O10 P1 61.2(3) .
O9 Cu1 O10 P1 -118.8(3) 2_766
O10 Cu1 O10 P1 -163(100) 2_766
Cu1 O8 C3 C4 -3.4(6) .
Cu1 O8 C3 C10 176.8(4) .
O8 C3 C4 C8 -1.5(6) .
C10 C3 C4 C8 178.2(4) .
O5 N2 C6 C103 -110.2(3) .
C51 N2 C6 C103 128.3(3) .
O5 N2 C6 P1 21.6(3) .
C51 N2 C6 P1 -99.9(3) .
O6' P1 C6 N2 145.0(9) .
O10 P1 C6 N2 -91.7(3) .
O7 P1 C6 N2 39.4(3) .
O6 P1 C6 N2 151.4(6) .
O6' P1 C6 C103 -83.6(9) .
O10 P1 C6 C103 39.7(3) .
O7 P1 C6 C103 170.8(3) .
O6 P1 C6 C103 -77.2(6) .
O6' C13' C7 C13 88(4) .
O6 C13 C7 C13' -68(3) .
Cu1 O9 C8 C4 1.8(5) .
Cu1 O9 C8 C5 -179.6(3) .
C3 C4 C8 O9 2.5(6) .
C3 C4 C8 C5 -176.2(4) .
F15 C5 C8 O9 -61.8(6) .
F13 C5 C8 O9 174.4(5) .
F14 C5 C8 O9 56.7(6) .
F15 C5 C8 C4 117.0(5) .
F13 C5 C8 C4 -6.8(7) .
F14 C5 C8 C4 -124.5(5) .
O8 C3 C10 F18 -63(3) .
C4 C3 C10 F18 117(3) .
O8 C3 C10 F17' 130(3) .
C4 C3 C10 F17' -50(3) .
O8 C3 C10 F17 70(2) .
C4 C3 C10 F17 -110(2) .
O8 C3 C10 F18' -112(2) .
C4 C3 C10 F18' 68(2) .
O8 C3 C10 F16' 3(2) .
C4 C3 C10 F16' -177(2) .
O8 C3 C10 F16 179.6(17) .
C4 C3 C10 F16 -0.2(18) .
P1 O7 C15 C12 -166.4(5) .
N2 O5 C19 C21 107.9(3) .
N2 O5 C19 C20 -132.3(3) .
C47 N1 C21 C50 -1.2(5) .
Cu2 N1 C21 C50 -175.9(3) .
C47 N1 C21 C19 179.1(3) .
Cu2 N1 C21 C19 4.4(4) .
O5 C19 C21 N1 -129.5(3) .
C20 C19 C21 N1 112.4(4) .
O5 C19 C21 C50 50.8(5) .
C20 C19 C21 C50 -67.3(5) .
Cu2 O4 C24 C29 3.6(8) .
Cu2 O4 C24 C25 -179.0(5) .
O4 C24 C25 F10' 176.4(14) .
C29 C24 C25 F10' -5.9(17) .
O4 C24 C25 F11' -38.7(19) .
C29 C24 C25 F11' 139.1(17) .
O4 C24 C25 F11 130(2) .
C29 C24 C25 F11 -53(3) .
O4 C24 C25 F12' 57(2) .
C29 C24 C25 F12' -126(2) .
O4 C24 C25 F10 35(3) .
C29 C24 C25 F10 -147(3) .
O4 C24 C25 F12 -104.4(16) .
C29 C24 C25 F12 73.3(16) .
F10' C25 F10 F11 -25(2) .
F11' C25 F10 F11 -140.4(17) .
F12' C25 F10 F11 55(6) .
F12 C25 F10 F11 -112(2) .
C24 C25 F10 F11 114(2) .
F10' C25 F11 F10 146(2) .
F11' C25 F11 F10 50(2) .
F12' C25 F11 F10 -21(3) .
F12 C25 F11 F10 119.8(19) .
C24 C25 F11 F10 -117(2) .
O4 C24 C29 C30 0.3(9) .
C25 C24 C29 C30 -177.0(6) .
Cu2 O3 C30 C29 0.3(8) .
Cu2 O3 C30 C11 -177.2(6) .
C24 C29 C30 O3 -2.5(9) .
C24 C29 C30 C11 174.9(7) .
F7 C11 C30 O3 -175.5(16) .
F9 C11 C30 O3 47.2(11) .
F9' C11 C30 O3 -33(4) .
F8' C11 C30 O3 136(2) .
F8 C11 C30 O3 -66.6(13) .
F7' C11 C30 O3 -121(2) .
F7 C11 C30 C29 7(2) .
F9 C11 C30 C29 -130.5(9) .
F9' C11 C30 C29 150(3) .
F8' C11 C30 C29 -42(2) .
F8 C11 C30 C29 115.7(11) .
F7' C11 C30 C29 61(2) .
Cu2 O2 C36 C37 -1.9(7) .
Cu2 O2 C36 C43 179.1(4) .
O2 C36 C37 C38 -0.6(8) .
C43 C36 C37 C38 178.4(5) .
Cu2 O1 C38 C37 -0.2(7) .
Cu2 O1 C38 C39 -176.4(4) .
C36 C37 C38 O1 1.7(9) .
C36 C37 C38 C39 177.7(5) .
O1 C38 C39 F5' -169.0(8) .
C37 C38 C39 F5' 14.4(10) .
O1 C38 C39 F6' 38.3(9) .
C37 C38 C39 F6' -138.4(7) .
O1 C38 C39 F6 -12.1(9) .
C37 C38 C39 F6 171.2(7) .
O1 C38 C39 F4 -119.8(6) .
C37 C38 C39 F4 63.6(8) .
O1 C38 C39 F5 125.4(5) .
C37 C38 C39 F5 -51.2(7) .
O1 C38 C39 F4' -63.2(8) .
C37 C38 C39 F4' 120.1(7) .
O2 C36 C43 F3' 22(3) .
C37 C36 C43 F3' -157(3) .
O2 C36 C43 F1' -100(3) .
C37 C36 C43 F1' 81(3) .
O2 C36 C43 F1 -160.3(18) .
C37 C36 C43 F1 20(2) .
O2 C36 C43 F2 -36.2(16) .
C37 C36 C43 F2 144.6(15) .
O2 C36 C43 F2' 148(3) .
C37 C36 C43 F2' -31(3) .
O2 C36 C43 F3 80.3(14) .
C37 C36 C43 F3 -98.9(15) .
C21 N1 C47 C48 0.8(6) .
Cu2 N1 C47 C48 176.0(4) .
N1 C47 C48 C49 -0.7(7) .
C47 C48 C49 C50 0.9(7) .
C48 C49 C50 C21 -1.3(7) .
N1 C21 C50 C49 1.5(6) .
C19 C21 C50 C49 -178.8(4) .
O5 N2 C51 C102 58.6(4) .
C6 N2 C51 C102 179.5(4) .
O5 N2 C51 C52 -63.0(4) .
C6 N2 C51 C52 57.9(5) .
O5 N2 C51 C54 174.7(3) .
C6 N2 C51 C54 -64.4(4) .
N2 C6 C103 C101 -57.7(5) .
P1 C6 C103 C101 168.7(3) .
N2 C6 C103 C14 63.5(4) .
P1 C6 C103 C14 -70.1(4) .
N2 C6 C103 C100 -175.9(3) .
P1 C6 C103 C100 50.4(4) .

loop_
_platon_squeeze_void_nr
_platon_squeeze_void_average_x
_platon_squeeze_void_average_y
_platon_squeeze_void_average_z
_platon_squeeze_void_volume
_platon_squeeze_void_count_electrons
_platon_squeeze_void_content
1 -0.013 0.000 0.000 571 184 ' '
